data_7717405
loop_
_publ_author_name
'Peng, Guo'
'Zhou, Guoxing'
'Dong, Xiang Tao'
'Peng, Yong-Bo'
'Zhang, Rong-Yan'
'Ma, Ying-Zhao'
'Ren, Xiaoming'

_publ_section_title
;
 Multifunctional chiral metal hydrogen-bonded organic frameworks
 constructed from lanthanide ions with trigonal prismatic coordination
 environment
;
_journal_name_full 'Dalton Transactions'
_journal_paper_doi 10.1039/D4DT02131B
_journal_year 2024
_chemical_absolute_configuration ad
_chemical_formula_moiety 'C18 H33 Dy N3 O15 P3, 2(H2 O)'
_chemical_formula_sum 'C18 H37 Dy N3 O17 P3'
_chemical_formula_weight 822.91
_space_group_crystal_system tetragonal
_space_group_IT_number 78
_space_group_name_Hall 'P 4cw'
_space_group_name_H-M_alt 'P 43'
_atom_sites_solution_hydrogens mixed
_atom_sites_solution_primary dual
_audit_creation_date 2024-01-10
_audit_creation_method
;
Olex2 1.5
(compiled 2023.08.24 svn.re1ec1418 for OlexSys, GUI svn.r6817)
;
_audit_update_record
;
2024-07-23 deposited with the CCDC.	2024-11-05 downloaded from the CCDC.
;
_cell_angle_alpha 90
_cell_angle_beta 90
_cell_angle_gamma 90
_cell_formula_units_Z 4
_cell_length_a 12.4345(3)
_cell_length_b 12.4345(3)
_cell_length_c 18.7179(11)
_cell_measurement_reflns_used 9774
_cell_measurement_temperature 296.15
_cell_measurement_theta_max 33.12
_cell_measurement_theta_min 2.56
_cell_volume 2894.1(2)
_computing_molecular_graphics 'Olex2 1.5 (Dolomanov et al., 2009)'
_computing_publication_material 'Olex2 1.5 (Dolomanov et al., 2009)'
_computing_structure_refinement 'SHELXL 2014/7 (Sheldrick, 2015)'
_computing_structure_solution 'SHELXT 2014/5 (Sheldrick, 2014)'
_diffrn_ambient_temperature 296.15
_diffrn_measured_fraction_theta_full 0.978
_diffrn_measured_fraction_theta_max 0.978
_diffrn_measurement_device_type 'CCD area detector'
_diffrn_measurement_method 'phi and omega scans'
_diffrn_radiation_monochromator graphite
_diffrn_radiation_type MoK\a
_diffrn_radiation_wavelength 0.71073
_diffrn_reflns_av_R_equivalents 0.0559
_diffrn_reflns_av_unetI/netI 0.0524
_diffrn_reflns_Laue_measured_fraction_full 0.978
_diffrn_reflns_Laue_measured_fraction_max 0.978
_diffrn_reflns_limit_h_max 14
_diffrn_reflns_limit_h_min -14
_diffrn_reflns_limit_k_max 14
_diffrn_reflns_limit_k_min -13
_diffrn_reflns_limit_l_max 22
_diffrn_reflns_limit_l_min -22
_diffrn_reflns_number 19262
_diffrn_reflns_point_group_measured_fraction_full 0.979
_diffrn_reflns_point_group_measured_fraction_max 0.979
_diffrn_reflns_theta_full 25.023
_diffrn_reflns_theta_max 25.023
_diffrn_reflns_theta_min 2.724
_diffrn_source_current 1.0
_diffrn_source_power 0.05
_diffrn_source_voltage 50.0
_exptl_absorpt_coefficient_mu 2.829
_exptl_absorpt_correction_T_max 0.7452
_exptl_absorpt_correction_T_min 0.6257
_exptl_absorpt_correction_type multi-scan
_exptl_absorpt_process_details 'SADABS (Bruker, 2014)'
_exptl_crystal_colour 'metallic light colourless'
_exptl_crystal_colour_lustre metallic
_exptl_crystal_colour_modifier light
_exptl_crystal_colour_primary colourless
_exptl_crystal_density_diffrn 1.889
_exptl_crystal_description plate
_exptl_crystal_F_000 1652
_exptl_crystal_size_max 0.1
_exptl_crystal_size_mid 0.1
_exptl_crystal_size_min 0.1
_refine_diff_density_max 1.068
_refine_diff_density_min -0.671
_refine_diff_density_rms 0.077
_refine_ls_abs_structure_details
;
 Refined as an inversion twin.
;
_refine_ls_abs_structure_Flack 0.075(11)
_refine_ls_extinction_method none
_refine_ls_goodness_of_fit_ref 1.042
_refine_ls_hydrogen_treatment constr
_refine_ls_matrix_type full
_refine_ls_number_parameters 389
_refine_ls_number_reflns 4953
_refine_ls_number_restraints 2
_refine_ls_restrained_S_all 1.041
_refine_ls_R_factor_all 0.0256
_refine_ls_R_factor_gt 0.0250
_refine_ls_shift/su_max 0.001
_refine_ls_shift/su_mean 0.000
_refine_ls_structure_factor_coef Fsqd
_refine_ls_weighting_details 'w=1/[\s^2^(Fo^2^)+(0.0239P)^2^+0.2640P] where P=(Fo^2^+2Fc^2^)/3'
_refine_ls_weighting_scheme calc
_refine_ls_wR_factor_gt 0.0608
_refine_ls_wR_factor_ref 0.0612
_reflns_Friedel_coverage 0.937
_reflns_Friedel_fraction_full 0.980
_reflns_Friedel_fraction_max 0.980
_reflns_number_gt 4840
_reflns_number_total 4953
_reflns_threshold_expression 'I > 2\s(I)'
_cod_data_source_file d4dt02131b2.cif
_cod_data_source_block D-1
_cod_database_code 7717405
_shelx_shelxl_version_number 2014/7
_shelx_space_group_comment
;
The symmetry employed for this shelxl refinement is uniquely defined
by the following loop, which should always be used as a source of
symmetry information in preference to the above space-group names.
They are only intended as comments.
;
_shelx_estimated_absorpt_t_max 0.765
_shelx_estimated_absorpt_t_min 0.765
_olex2_refinement_description
;
1. Twinned data refinement
 Scales: 0.925(11)
 0.075(11)
2. Fixed Uiso
 At 1.2 times of:
  All C(H) groups, All C(H,H) groups, All N(H) groups
 At 1.5 times of:
  All O(H) groups, All O(H,H) groups
3. Restrained distances
 H16C-H17B
 2.4 with sigma of 0.02
4.a Free rotating group:
 O16(H16C,H16D), O17(H17A,H17B)
4.b Ternary CH refined with riding coordinates:
 N1(H1), N2(H2), N3(H3A), C5(H5), C11(H11), C17(H17)
4.c Secondary CH2 refined with riding coordinates:
 C1(H1A,H1B), C2(H2A,H2B), C3(H3B,H3C), C4(H4A,H4B), C7(H7A,H7B), C8(H8A,H8B),
 C9(H9A,H9B), C10(H10A,H10B), C13(H13A,H13B), C14(H14A,H14B), C15(H15A,H15B),
 C16(H16A,H16B)
4.d Idealised tetrahedral OH refined as rotating group:
 O3(H3), O8(H8), O13(H13)
;
_olex2_submission_special_instructions 'No special instructions were received'

loop_
_space_group_symop_operation_xyz
'x, y, z'
'-x, -y, z+1/2'
'-y, x, z+3/4'
'y, -x, z+1/4'

loop_
_atom_site_label
_atom_site_type_symbol
_atom_site_fract_x
_atom_site_fract_y
_atom_site_fract_z
_atom_site_U_iso_or_equiv
_atom_site_adp_type
_atom_site_occupancy
_atom_site_site_symmetry_order
_atom_site_calc_flag
_atom_site_refinement_flags_posn
_atom_site_refinement_flags_adp
_atom_site_refinement_flags_occupancy
_atom_site_disorder_assembly
_atom_site_disorder_group
Dy1 Dy 0.43093(2) 0.53934(2) 0.46792(2) 0.01364(10) Uani 1 1 d . . . . .
P1 P 0.52554(13) 0.30056(12) 0.38851(8) 0.0168(3) Uani 1 1 d . . . . .
P2 P 0.68496(12) 0.56673(13) 0.54562(8) 0.0173(3) Uani 1 1 d . . . . .
P3 P 0.43243(13) 0.76427(12) 0.58996(9) 0.0180(3) Uani 1 1 d . . . . .
O1 O 0.5073(3) 0.3761(3) 0.4495(2) 0.0219(10) Uani 1 1 d . . . . .
O2 O 0.5308(4) 0.3514(4) 0.3159(2) 0.0281(11) Uani 1 1 d . . . . .
O3 O 0.6281(4) 0.2321(4) 0.3999(2) 0.0277(10) Uani 1 1 d . . . . .
H3 H 0.6297 0.2101 0.4412 0.042 Uiso 1 1 calc R U . . .
O4 O 0.4435(4) -0.0417(4) 0.3957(3) 0.0326(11) Uani 1 1 d . . . . .
O5 O 0.2762(4) -0.0969(4) 0.3727(3) 0.0367(12) Uani 1 1 d . . . . .
O6 O 0.6012(4) 0.5835(4) 0.4895(2) 0.0256(11) Uani 1 1 d . . . . .
O7 O 0.6439(4) 0.5541(4) 0.6201(3) 0.0332(12) Uani 1 1 d . . . . .
O8 O 0.7675(4) 0.6579(4) 0.5390(3) 0.0313(11) Uani 1 1 d . . . . .
H8 H 0.7955 0.6688 0.5780 0.047 Uiso 1 1 calc R U . . .
O9 O 0.9932(4) 0.4565(4) 0.4723(3) 0.0384(12) Uani 1 1 d . . . . .
O10 O 1.0377(4) 0.2865(4) 0.4489(3) 0.0397(13) Uani 1 1 d . . . . .
O11 O 0.4045(4) 0.6950(3) 0.5269(2) 0.0265(10) Uani 1 1 d . . . . .
O12 O 0.4645(4) 0.7058(4) 0.6568(3) 0.0291(11) Uani 1 1 d . . . . .
O13 O 0.3373(4) 0.8406(4) 0.6025(2) 0.0284(10) Uani 1 1 d . . . . .
H13 H 0.3474 0.8751 0.6392 0.043 Uiso 1 1 calc R U . . .
O14 O 0.5227(4) 1.0871(4) 0.5462(3) 0.0361(12) Uani 1 1 d . . . . .
O15 O 0.6861(4) 1.1459(4) 0.5174(3) 0.0406(13) Uani 1 1 d . . . . .
N1 N 0.3770(4) 0.1523(4) 0.4479(3) 0.0187(11) Uani 1 1 d . . . . .
H1 H 0.4396 0.1183 0.4704 0.022 Uiso 1 1 calc R U . . .
N2 N 0.8368(4) 0.4035(4) 0.5659(3) 0.0177(11) Uani 1 1 d . . . . .
H2 H 0.8849 0.4634 0.5775 0.021 Uiso 1 1 calc R U . . .
N3 N 0.5917(4) 0.9161(4) 0.6210(3) 0.0175(11) Uani 1 1 d . . . . .
H3A H 0.5320 0.9560 0.6425 0.021 Uiso 1 1 calc R U . . .
C1 C 0.4141(5) 0.2058(5) 0.3812(3) 0.0220(13) Uani 1 1 d . . . . .
H1A H 0.3534 0.2436 0.3607 0.026 Uiso 1 1 calc R U . . .
H1B H 0.4349 0.1501 0.3476 0.026 Uiso 1 1 calc R U . . .
C2 C 0.3241(6) 0.2235(5) 0.5030(3) 0.0252(15) Uani 1 1 d . . . . .
H2A H 0.3775 0.2620 0.5308 0.030 Uiso 1 1 calc R U . . .
H2B H 0.2763 0.2751 0.4805 0.030 Uiso 1 1 calc R U . . .
C3 C 0.2622(8) 0.1457(6) 0.5490(4) 0.043(2) Uani 1 1 d . . . . .
H3B H 0.3023 0.1295 0.5921 0.052 Uiso 1 1 calc R U . . .
H3C H 0.1935 0.1765 0.5626 0.052 Uiso 1 1 calc R U . . .
C4 C 0.2452(7) 0.0456(6) 0.5063(4) 0.0333(17) Uani 1 1 d . . . . .
H4A H 0.1691 0.0306 0.5012 0.040 Uiso 1 1 calc R U . . .
H4B H 0.2794 -0.0153 0.5293 0.040 Uiso 1 1 calc R U . . .
C5 C 0.2958(5) 0.0666(5) 0.4337(4) 0.0211(13) Uani 1 1 d . . . . .
H5 H 0.2405 0.0961 0.4019 0.025 Uiso 1 1 calc R U . . .
C6 C 0.3449(5) -0.0320(5) 0.3979(3) 0.0228(14) Uani 1 1 d . . . . .
C7 C 0.7509(5) 0.4436(5) 0.5180(4) 0.0234(14) Uani 1 1 d . . . . .
H7A H 0.6967 0.3879 0.5134 0.028 Uiso 1 1 calc R U . . .
H7B H 0.7817 0.4550 0.4710 0.028 Uiso 1 1 calc R U . . .
C8 C 0.7973(6) 0.3540(6) 0.6348(3) 0.0267(15) Uani 1 1 d . . . . .
H8A H 0.7379 0.3051 0.6262 0.032 Uiso 1 1 calc R U . . .
H8B H 0.7745 0.4089 0.6683 0.032 Uiso 1 1 calc R U . . .
C9 C 0.8955(6) 0.2943(6) 0.6620(4) 0.0299(15) Uani 1 1 d . . . . .
H9A H 0.8746 0.2352 0.6928 0.036 Uiso 1 1 calc R U . . .
H9B H 0.9424 0.3423 0.6885 0.036 Uiso 1 1 calc R U . . .
C10 C 0.9518(7) 0.2526(7) 0.5947(4) 0.044(2) Uani 1 1 d . . . . .
H10A H 1.0286 0.2657 0.5975 0.053 Uiso 1 1 calc R U . . .
H10B H 0.9399 0.1759 0.5893 0.053 Uiso 1 1 calc R U . . .
C11 C 0.9029(5) 0.3137(5) 0.5322(3) 0.0208(13) Uani 1 1 d . . . . .
H11 H 0.8542 0.2654 0.5064 0.025 Uiso 1 1 calc R U . . .
C12 C 0.9842(5) 0.3581(5) 0.4800(3) 0.0230(14) Uani 1 1 d . . . . .
C13 C 0.5472(5) 0.8458(5) 0.5640(3) 0.0203(13) Uani 1 1 d . . . . .
H13A H 0.6039 0.7983 0.5476 0.024 Uiso 1 1 calc R U . . .
H13B H 0.5263 0.8907 0.5240 0.024 Uiso 1 1 calc R U . . .
C14 C 0.6505(6) 0.8576(6) 0.6798(4) 0.0278(15) Uani 1 1 d . . . . .
H14A H 0.6899 0.7968 0.6607 0.033 Uiso 1 1 calc R U . . .
H14B H 0.6003 0.8318 0.7156 0.033 Uiso 1 1 calc R U . . .
C15 C 0.7271(7) 0.9395(7) 0.7120(5) 0.050(2) Uani 1 1 d . . . . .
H15A H 0.7993 0.9101 0.7146 0.059 Uiso 1 1 calc R U . . .
H15B H 0.7041 0.9591 0.7597 0.059 Uiso 1 1 calc R U . . .
C16 C 0.7249(6) 1.0370(6) 0.6632(4) 0.0295(16) Uani 1 1 d . . . . .
H16A H 0.6822 1.0943 0.6840 0.035 Uiso 1 1 calc R U . . .
H16B H 0.7971 1.0636 0.6546 0.035 Uiso 1 1 calc R U . . .
C17 C 0.6745(5) 0.9970(5) 0.5947(4) 0.0214(13) Uani 1 1 d . . . . .
H17 H 0.7291 0.9595 0.5663 0.026 Uiso 1 1 calc R U . . .
C18 C 0.6218(5) 1.0845(5) 0.5486(3) 0.0232(14) Uani 1 1 d . . . . .
O16 O 0.9534(7) 0.9412(6) 0.5681(5) 0.071(2) Uani 1 1 d G . . . .
H16C H 0.9512 0.9574 0.5241 0.107 Uiso 1 1 d DG U . . .
H16D H 0.9548 0.8732 0.5726 0.107 Uiso 1 1 d G U . . .
O17 O 0.9678(9) 1.0561(7) 0.4354(5) 0.083(2) Uani 1 1 d G . . . .
H17A H 0.9700 1.0470 0.3904 0.124 Uiso 1 1 d G U . . .
H17B H 1.0255 1.0896 0.4452 0.124 Uiso 1 1 d DG U . . .

loop_
_atom_site_aniso_label
_atom_site_aniso_U_11
_atom_site_aniso_U_22
_atom_site_aniso_U_33
_atom_site_aniso_U_23
_atom_site_aniso_U_13
_atom_site_aniso_U_12
Dy1 0.01422(15) 0.01354(15) 0.01317(14) -0.00094(11) -0.00098(11) -0.00063(10)
P1 0.0168(8) 0.0161(8) 0.0176(8) 0.0029(6) 0.0026(6) 0.0025(6)
P2 0.0122(7) 0.0204(8) 0.0193(8) 0.0020(6) 0.0005(6) 0.0005(6)
P3 0.0217(8) 0.0118(7) 0.0206(8) -0.0003(6) -0.0004(6) 0.0013(6)
O1 0.022(2) 0.019(2) 0.025(3) -0.0037(17) 0.0015(17) 0.0014(18)
O2 0.024(2) 0.036(3) 0.025(2) 0.010(2) 0.0003(19) -0.001(2)
O3 0.028(3) 0.033(3) 0.023(2) 0.005(2) 0.001(2) 0.013(2)
O4 0.025(3) 0.025(3) 0.048(3) -0.010(2) 0.001(2) 0.009(2)
O5 0.028(3) 0.029(3) 0.053(3) -0.019(2) 0.003(2) -0.004(2)
O6 0.016(2) 0.027(2) 0.034(3) 0.0036(18) -0.0087(18) -0.0042(18)
O7 0.042(3) 0.033(3) 0.025(2) 0.007(2) 0.015(2) 0.011(2)
O8 0.026(3) 0.035(3) 0.033(3) 0.006(2) -0.008(2) -0.011(2)
O9 0.043(3) 0.029(3) 0.043(3) 0.005(3) 0.022(3) -0.002(2)
O10 0.045(3) 0.031(3) 0.043(3) 0.002(2) 0.027(2) 0.004(2)
O11 0.032(3) 0.019(2) 0.028(2) -0.0100(19) 0.003(2) -0.002(2)
O12 0.029(3) 0.027(3) 0.032(3) 0.011(2) 0.003(2) 0.003(2)
O13 0.035(3) 0.024(2) 0.025(2) -0.005(2) -0.005(2) 0.009(2)
O14 0.032(3) 0.030(3) 0.046(3) 0.013(2) -0.009(2) 0.005(2)
O15 0.038(3) 0.039(3) 0.045(3) 0.023(3) -0.012(3) -0.012(2)
N1 0.021(3) 0.015(2) 0.020(3) 0.0014(19) 0.003(2) 0.001(2)
N2 0.016(3) 0.018(3) 0.019(3) -0.001(2) 0.003(2) 0.003(2)
N3 0.023(3) 0.016(3) 0.014(2) 0.000(2) 0.004(2) -0.004(2)
C1 0.030(4) 0.020(3) 0.015(3) 0.001(3) 0.001(3) -0.001(3)
C2 0.033(4) 0.020(3) 0.022(3) -0.007(3) 0.009(3) -0.002(3)
C3 0.056(5) 0.038(4) 0.035(4) -0.005(4) 0.023(4) -0.013(4)
C4 0.041(4) 0.026(4) 0.033(4) -0.001(3) 0.011(3) -0.002(3)
C5 0.016(3) 0.016(3) 0.031(3) -0.003(3) 0.000(3) -0.001(2)
C6 0.029(4) 0.014(3) 0.025(3) 0.000(3) 0.003(3) 0.000(3)
C7 0.020(3) 0.030(4) 0.020(3) -0.003(3) -0.002(3) 0.002(3)
C8 0.028(4) 0.034(4) 0.018(3) 0.001(3) 0.003(3) 0.004(3)
C9 0.036(4) 0.031(4) 0.023(3) 0.005(3) 0.000(3) 0.007(3)
C10 0.053(5) 0.043(5) 0.037(4) 0.018(4) 0.016(4) 0.029(4)
C11 0.022(3) 0.016(3) 0.024(3) -0.001(3) 0.008(3) 0.000(3)
C12 0.021(3) 0.024(3) 0.025(4) 0.004(3) 0.004(3) -0.001(3)
C13 0.025(3) 0.019(3) 0.017(3) -0.001(2) 0.000(3) -0.003(3)
C14 0.031(4) 0.028(4) 0.024(4) 0.003(3) -0.008(3) 0.000(3)
C15 0.057(5) 0.053(5) 0.039(4) 0.012(4) -0.024(4) -0.022(4)
C16 0.030(4) 0.031(4) 0.027(4) 0.002(3) -0.007(3) -0.006(3)
C17 0.020(3) 0.021(3) 0.023(3) 0.003(3) -0.002(3) -0.004(3)
C18 0.028(4) 0.017(3) 0.025(3) 0.001(3) -0.007(3) -0.004(3)
O16 0.094(6) 0.049(4) 0.071(6) 0.006(3) 0.002(4) 0.003(4)
O17 0.095(7) 0.082(6) 0.071(5) -0.016(4) -0.009(5) 0.002(5)

loop_
_atom_type_symbol
_atom_type_description
_atom_type_scat_dispersion_real
_atom_type_scat_dispersion_imag
_atom_type_scat_source
C C 0.0033 0.0016 'International Tables Vol C Tables 4.2.6.8 and 6.1.1.4'
H H 0.0000 0.0000 'International Tables Vol C Tables 4.2.6.8 and 6.1.1.4'
Dy Dy -0.1892 4.4098 'International Tables Vol C Tables 4.2.6.8 and 6.1.1.4'
N N 0.0061 0.0033 'International Tables Vol C Tables 4.2.6.8 and 6.1.1.4'
O O 0.0106 0.0060 'International Tables Vol C Tables 4.2.6.8 and 6.1.1.4'
P P 0.1023 0.0942 'International Tables Vol C Tables 4.2.6.8 and 6.1.1.4'

loop_
_geom_angle_atom_site_label_1
_geom_angle_atom_site_label_2
_geom_angle_atom_site_label_3
_geom_angle
_geom_angle_site_symmetry_1
_geom_angle_site_symmetry_3
_geom_angle_publ_flag
O2 Dy1 O1 87.79(16) 4_565 . ?
O6 Dy1 O1 81.39(16) . . ?
O6 Dy1 O2 111.39(17) . 4_565 ?
O6 Dy1 O7 85.80(17) . 3_654 ?
O6 Dy1 O11 80.65(16) . . ?
O6 Dy1 O12 155.99(17) . 3_654 ?
O7 Dy1 O1 111.02(18) 3_654 . ?
O7 Dy1 O2 156.70(18) 3_654 4_565 ?
O11 Dy1 O1 154.83(17) . . ?
O11 Dy1 O2 82.52(17) . 4_565 ?
O11 Dy1 O7 85.07(19) . 3_654 ?
O12 Dy1 O1 82.45(16) 3_654 . ?
O12 Dy1 O2 85.54(18) 3_654 4_565 ?
O12 Dy1 O7 83.56(17) 3_654 3_654 ?
O12 Dy1 O11 119.63(17) 3_654 . ?
O1 P1 O2 115.7(3) . . ?
O1 P1 O3 111.4(3) . . ?
O1 P1 C1 110.3(3) . . ?
O2 P1 O3 108.7(3) . . ?
O2 P1 C1 103.7(3) . . ?
O3 P1 C1 106.3(3) . . ?
O6 P2 O7 115.7(3) . . ?
O6 P2 O8 107.8(3) . . ?
O6 P2 C7 103.5(3) . . ?
O7 P2 O8 112.4(3) . . ?
O7 P2 C7 109.4(3) . . ?
O8 P2 C7 107.4(3) . . ?
O11 P3 O13 107.3(3) . . ?
O11 P3 C13 107.0(3) . . ?
O12 P3 O11 116.0(3) . . ?
O12 P3 O13 112.1(3) . . ?
O12 P3 C13 106.5(3) . . ?
O13 P3 C13 107.5(3) . . ?
P1 O1 Dy1 137.9(3) . . ?
P1 O2 Dy1 154.6(3) . 3_654 ?
P1 O3 H3 109.5 . . ?
P2 O6 Dy1 139.2(3) . . ?
P2 O7 Dy1 161.3(3) . 4_565 ?
P2 O8 H8 109.5 . . ?
P3 O11 Dy1 147.6(3) . . ?
P3 O12 Dy1 154.1(3) . 4_565 ?
P3 O13 H13 109.5 . . ?
C1 N1 H1 107.8 . . ?
C1 N1 C2 116.4(5) . . ?
C1 N1 C5 112.3(5) . . ?
C2 N1 H1 107.8 . . ?
C5 N1 H1 107.8 . . ?
C5 N1 C2 104.3(5) . . ?
C7 N2 H2 108.6 . . ?
C7 N2 C8 114.8(5) . . ?
C7 N2 C11 112.7(5) . . ?
C8 N2 H2 108.6 . . ?
C8 N2 C11 103.3(5) . . ?
C11 N2 H2 108.6 . . ?
C13 N3 H3A 108.1 . . ?
C13 N3 C14 114.9(5) . . ?
C13 N3 C17 114.2(4) . . ?
C14 N3 H3A 108.1 . . ?
C14 N3 C17 103.1(5) . . ?
C17 N3 H3A 108.1 . . ?
P1 C1 H1A 107.9 . . ?
P1 C1 H1B 107.9 . . ?
N1 C1 P1 117.5(4) . . ?
N1 C1 H1A 107.9 . . ?
N1 C1 H1B 107.9 . . ?
H1A C1 H1B 107.2 . . ?
N1 C2 H2A 111.0 . . ?
N1 C2 H2B 111.0 . . ?
H2A C2 H2B 109.0 . . ?
C3 C2 N1 103.6(5) . . ?
C3 C2 H2A 111.0 . . ?
C3 C2 H2B 111.0 . . ?
C2 C3 H3B 110.2 . . ?
C2 C3 H3C 110.2 . . ?
H3B C3 H3C 108.5 . . ?
C4 C3 C2 107.5(6) . . ?
C4 C3 H3B 110.2 . . ?
C4 C3 H3C 110.2 . . ?
C3 C4 H4A 110.5 . . ?
C3 C4 H4B 110.5 . . ?
C3 C4 C5 106.1(6) . . ?
H4A C4 H4B 108.7 . . ?
C5 C4 H4A 110.5 . . ?
C5 C4 H4B 110.5 . . ?
N1 C5 C4 104.0(5) . . ?
N1 C5 H5 108.4 . . ?
N1 C5 C6 112.4(5) . . ?
C4 C5 H5 108.4 . . ?
C4 C5 C6 114.9(5) . . ?
C6 C5 H5 108.4 . . ?
O4 C6 O5 126.7(6) . . ?
O4 C6 C5 119.5(6) . . ?
O5 C6 C5 113.9(6) . . ?
P2 C7 H7A 108.3 . . ?
P2 C7 H7B 108.3 . . ?
N2 C7 P2 116.0(4) . . ?
N2 C7 H7A 108.3 . . ?
N2 C7 H7B 108.3 . . ?
H7A C7 H7B 107.4 . . ?
N2 C8 H8A 111.2 . . ?
N2 C8 H8B 111.2 . . ?
N2 C8 C9 102.9(5) . . ?
H8A C8 H8B 109.1 . . ?
C9 C8 H8A 111.2 . . ?
C9 C8 H8B 111.2 . . ?
C8 C9 H9A 110.8 . . ?
C8 C9 H9B 110.8 . . ?
C8 C9 C10 104.9(6) . . ?
H9A C9 H9B 108.8 . . ?
C10 C9 H9A 110.8 . . ?
C10 C9 H9B 110.8 . . ?
C9 C10 H10A 110.5 . . ?
C9 C10 H10B 110.5 . . ?
H10A C10 H10B 108.7 . . ?
C11 C10 C9 106.3(6) . . ?
C11 C10 H10A 110.5 . . ?
C11 C10 H10B 110.5 . . ?
N2 C11 H11 108.6 . . ?
C10 C11 N2 105.3(5) . . ?
C10 C11 H11 108.6 . . ?
C12 C11 N2 111.2(5) . . ?
C12 C11 C10 114.4(6) . . ?
C12 C11 H11 108.6 . . ?
O9 C12 O10 126.8(6) . . ?
O9 C12 C11 119.9(6) . . ?
O10 C12 C11 113.3(5) . . ?
P3 C13 H13A 108.4 . . ?
P3 C13 H13B 108.4 . . ?
N3 C13 P3 115.4(4) . . ?
N3 C13 H13A 108.4 . . ?
N3 C13 H13B 108.4 . . ?
H13A C13 H13B 107.5 . . ?
N3 C14 H14A 110.6 . . ?
N3 C14 H14B 110.6 . . ?
N3 C14 C15 105.7(6) . . ?
H14A C14 H14B 108.7 . . ?
C15 C14 H14A 110.6 . . ?
C15 C14 H14B 110.6 . . ?
C14 C15 H15A 110.4 . . ?
C14 C15 H15B 110.4 . . ?
C14 C15 C16 106.6(6) . . ?
H15A C15 H15B 108.6 . . ?
C16 C15 H15A 110.4 . . ?
C16 C15 H15B 110.4 . . ?
C15 C16 H16A 110.8 . . ?
C15 C16 H16B 110.8 . . ?
H16A C16 H16B 108.9 . . ?
C17 C16 C15 104.8(6) . . ?
C17 C16 H16A 110.8 . . ?
C17 C16 H16B 110.8 . . ?
N3 C17 H17 109.2 . . ?
N3 C17 C18 111.2(5) . . ?
C16 C17 N3 102.9(5) . . ?
C16 C17 H17 109.2 . . ?
C16 C17 C18 114.9(5) . . ?
C18 C17 H17 109.2 . . ?
O14 C18 O15 127.3(6) . . ?
O14 C18 C17 117.8(6) . . ?
O15 C18 C17 115.0(6) . . ?
H16C O16 H16D 109.5 . . ?
H17A O17 H17B 104.5 . . ?

loop_
_geom_bond_atom_site_label_1
_geom_bond_atom_site_label_2
_geom_bond_distance
_geom_bond_site_symmetry_2
_geom_bond_publ_flag
Dy1 O1 2.267(4) . ?
Dy1 O2 2.259(4) 4_565 ?
Dy1 O6 2.225(4) . ?
Dy1 O7 2.253(5) 3_654 ?
Dy1 O11 2.252(4) . ?
Dy1 O12 2.251(5) 3_654 ?
P1 O1 1.496(4) . ?
P1 O2 1.501(5) . ?
P1 O3 1.548(5) . ?
P1 C1 1.824(7) . ?
P2 O6 1.493(5) . ?
P2 O7 1.494(5) . ?
P2 O8 1.534(5) . ?
P2 C7 1.812(7) . ?
P3 O11 1.502(5) . ?
P3 O12 1.500(5) . ?
P3 O13 1.535(5) . ?
P3 C13 1.817(7) . ?
O2 Dy1 2.259(4) 3_654 ?
O3 H3 0.8200 . ?
O4 C6 1.232(8) . ?
O5 C6 1.266(8) . ?
O7 Dy1 2.253(5) 4_565 ?
O8 H8 0.8200 . ?
O9 C12 1.237(8) . ?
O10 C12 1.254(8) . ?
O12 Dy1 2.251(5) 4_565 ?
O13 H13 0.8200 . ?
O14 C18 1.234(8) . ?
O15 C18 1.250(8) . ?
N1 H1 0.9800 . ?
N1 C1 1.488(8) . ?
N1 C2 1.510(8) . ?
N1 C5 1.492(8) . ?
N2 H2 0.9800 . ?
N2 C7 1.481(8) . ?
N2 C8 1.510(8) . ?
N2 C11 1.523(8) . ?
N3 H3A 0.9800 . ?
N3 C13 1.485(8) . ?
N3 C14 1.509(8) . ?
N3 C17 1.522(8) . ?
C1 H1A 0.9700 . ?
C1 H1B 0.9700 . ?
C2 H2A 0.9700 . ?
C2 H2B 0.9700 . ?
C2 C3 1.508(10) . ?
C3 H3B 0.9700 . ?
C3 H3C 0.9700 . ?
C3 C4 1.494(10) . ?
C4 H4A 0.9700 . ?
C4 H4B 0.9700 . ?
C4 C5 1.520(9) . ?
C5 H5 0.9800 . ?
C5 C6 1.525(9) . ?
C7 H7A 0.9700 . ?
C7 H7B 0.9700 . ?
C8 H8A 0.9700 . ?
C8 H8B 0.9700 . ?
C8 C9 1.517(10) . ?
C9 H9A 0.9700 . ?
C9 H9B 0.9700 . ?
C9 C10 1.530(10) . ?
C10 H10A 0.9700 . ?
C10 H10B 0.9700 . ?
C10 C11 1.522(10) . ?
C11 H11 0.9800 . ?
C11 C12 1.510(9) . ?
C13 H13A 0.9700 . ?
C13 H13B 0.9700 . ?
C14 H14A 0.9700 . ?
C14 H14B 0.9700 . ?
C14 C15 1.518(10) . ?
C15 H15A 0.9700 . ?
C15 H15B 0.9700 . ?
C15 C16 1.518(11) . ?
C16 H16A 0.9700 . ?
C16 H16B 0.9700 . ?
C16 C17 1.510(9) . ?
C17 H17 0.9800 . ?
C17 C18 1.535(9) . ?
O16 H16C 0.8490 . ?
O16 H16D 0.8507 . ?
O17 H17A 0.8498 . ?
O17 H17B 0.8500 . ?

loop_
_geom_torsion_atom_site_label_1
_geom_torsion_atom_site_label_2
_geom_torsion_atom_site_label_3
_geom_torsion_atom_site_label_4
_geom_torsion
_geom_torsion_site_symmetry_1
_geom_torsion_site_symmetry_2
_geom_torsion_site_symmetry_3
_geom_torsion_site_symmetry_4
_geom_torsion_publ_flag
O1 P1 O2 Dy1 -74.1(8) . . . 3_654 ?
O1 P1 C1 N1 -47.0(5) . . . . ?
O2 P1 O1 Dy1 26.1(5) . . . . ?
O2 P1 C1 N1 -171.5(5) . . . . ?
O3 P1 O1 Dy1 150.9(4) . . . . ?
O3 P1 O2 Dy1 159.7(7) . . . 3_654 ?
O3 P1 C1 N1 73.9(5) . . . . ?
O6 P2 O7 Dy1 -28.7(12) . . . 4_565 ?
O6 P2 C7 N2 -177.7(5) . . . . ?
O7 P2 O6 Dy1 -30.2(5) . . . . ?
O7 P2 C7 N2 -53.8(6) . . . . ?
O8 P2 O6 Dy1 -157.0(4) . . . . ?
O8 P2 O7 Dy1 95.7(11) . . . 4_565 ?
O8 P2 C7 N2 68.5(5) . . . . ?
O11 P3 O12 Dy1 32.1(8) . . . 4_565 ?
O11 P3 C13 N3 -176.6(4) . . . . ?
O12 P3 O11 Dy1 -30.1(7) . . . . ?
O12 P3 C13 N3 -51.9(5) . . . . ?
O13 P3 O11 Dy1 -156.3(5) . . . . ?
O13 P3 O12 Dy1 155.8(6) . . . 4_565 ?
O13 P3 C13 N3 68.4(5) . . . . ?
N1 C2 C3 C4 -21.3(9) . . . . ?
N1 C5 C6 O4 12.8(9) . . . . ?
N1 C5 C6 O5 -167.2(6) . . . . ?
N2 C8 C9 C10 -35.1(7) . . . . ?
N2 C11 C12 O9 3.4(9) . . . . ?
N2 C11 C12 O10 -177.4(6) . . . . ?
N3 C14 C15 C16 -9.5(9) . . . . ?
N3 C17 C18 O14 8.9(8) . . . . ?
N3 C17 C18 O15 -171.1(6) . . . . ?
C1 P1 O1 Dy1 -91.3(4) . . . . ?
C1 P1 O2 Dy1 46.9(8) . . . 3_654 ?
C1 N1 C2 C3 160.5(6) . . . . ?
C1 N1 C5 C4 -164.1(5) . . . . ?
C1 N1 C5 C6 71.0(7) . . . . ?
C2 N1 C1 P1 67.4(7) . . . . ?
C2 N1 C5 C4 -37.1(6) . . . . ?
C2 N1 C5 C6 -162.1(5) . . . . ?
C2 C3 C4 C5 -1.3(9) . . . . ?
C3 C4 C5 N1 23.7(8) . . . . ?
C3 C4 C5 C6 147.1(7) . . . . ?
C4 C5 C6 O4 -105.9(7) . . . . ?
C4 C5 C6 O5 74.1(8) . . . . ?
C5 N1 C1 P1 -172.5(4) . . . . ?
C5 N1 C2 C3 36.2(7) . . . . ?
C7 P2 O6 Dy1 89.4(5) . . . . ?
C7 P2 O7 Dy1 -145.0(10) . . . 4_565 ?
C7 N2 C8 C9 165.0(5) . . . . ?
C7 N2 C11 C10 -157.1(6) . . . . ?
C7 N2 C11 C12 78.5(7) . . . . ?
C8 N2 C7 P2 73.6(6) . . . . ?
C8 N2 C11 C10 -32.6(7) . . . . ?
C8 N2 C11 C12 -157.0(5) . . . . ?
C8 C9 C10 C11 14.9(9) . . . . ?
C9 C10 C11 N2 10.8(8) . . . . ?
C9 C10 C11 C12 133.2(7) . . . . ?
C10 C11 C12 O9 -115.7(7) . . . . ?
C10 C11 C12 O10 63.6(8) . . . . ?
C11 N2 C7 P2 -168.5(4) . . . . ?
C11 N2 C8 C9 41.9(6) . . . . ?
C13 P3 O11 Dy1 88.6(6) . . . . ?
C13 P3 O12 Dy1 -86.8(7) . . . 4_565 ?
C13 N3 C14 C15 156.1(6) . . . . ?
C13 N3 C17 C16 -166.6(5) . . . . ?
C13 N3 C17 C18 69.9(7) . . . . ?
C14 N3 C13 P3 71.2(6) . . . . ?
C14 N3 C17 C16 -41.3(6) . . . . ?
C14 N3 C17 C18 -164.8(5) . . . . ?
C14 C15 C16 C17 -16.2(9) . . . . ?
C15 C16 C17 N3 35.5(7) . . . . ?
C15 C16 C17 C18 156.5(6) . . . . ?
C16 C17 C18 O14 -107.5(7) . . . . ?
C16 C17 C18 O15 72.5(8) . . . . ?
C17 N3 C13 P3 -170.0(4) . . . . ?
C17 N3 C14 C15 31.3(7) . . . . ?

loop_
_twin_individual_id
_twin_individual_mass_fraction_refined
1 0.925(11)
2 0.075(11)
